data_7061600
loop_
_publ_author_name
'Panja, Anangamohan'
'Jagli\<ci\'c, Zvonko'
'Herchel, Radovan'
'Brand\~ao, Paula'
'Pramanik, Kuheli'
'Jana, Narayan Ch.'

_publ_section_title
;
 Three angular Zn2Dy complexes showing the effect of remote coordination
 at Zn and counter ions on slow magnetic relaxation at Dy centres
;
_journal_issue 28
_journal_name_full 'New Journal of Chemistry'
_journal_page_first 13546
_journal_page_last 13557
_journal_paper_doi 10.1039/D2NJ01759H
_journal_volume 46
_journal_year 2022
_chemical_formula_sum 'C48 H60 Br2 Dy N5 O19 Zn2'
_chemical_formula_weight 1464.07
_space_group_crystal_system monoclinic
_space_group_IT_number 15
_space_group_name_Hall '-C 2yc'
_space_group_name_H-M_alt 'C 1 2/c 1'
_atom_sites_solution_hydrogens mixed
_audit_creation_method SHELXL-2018/3
_audit_update_record
;
2022-06-13 deposited with the CCDC.	2022-06-14 downloaded from the CCDC.
;
_cell_angle_alpha 90
_cell_angle_beta 90.85(2)
_cell_angle_gamma 90
_cell_formula_units_Z 4
_cell_length_a 17.066(11)
_cell_length_b 15.496(9)
_cell_length_c 19.813(14)
_cell_measurement_reflns_used 556
_cell_measurement_temperature 150(2)
_cell_measurement_theta_max 25.08
_cell_measurement_theta_min 2.99
_cell_volume 5239(6)
_computing_cell_refinement 'Bruker Smart'
_computing_data_collection 'Bruker Smart'
_computing_data_reduction 'Bruker Saint'
_computing_molecular_graphics 'Mercury (Macrae et al 2008)'
_computing_publication_material 'SHELXL-2016/4 (Sheldrick, 2016'
_computing_structure_refinement 'SHELXL-2018/3 (Sheldrick, 2018)'
_computing_structure_solution 'SHELXT 2014/5 (Sheldrick, 2014)'
_diffrn_ambient_temperature 150(2)
_diffrn_measured_fraction_theta_full 0.996
_diffrn_measured_fraction_theta_max 0.995
_diffrn_measurement_device_type CCD
_diffrn_measurement_method 'omega and phi scans'
_diffrn_radiation_type MoK\a
_diffrn_radiation_wavelength 0.71073
_diffrn_reflns_av_R_equivalents 0.0259
_diffrn_reflns_av_unetI/netI 0.0107
_diffrn_reflns_Laue_measured_fraction_full 0.996
_diffrn_reflns_Laue_measured_fraction_max 0.995
_diffrn_reflns_limit_h_max 24
_diffrn_reflns_limit_h_min -24
_diffrn_reflns_limit_k_max 22
_diffrn_reflns_limit_k_min -22
_diffrn_reflns_limit_l_max 28
_diffrn_reflns_limit_l_min -28
_diffrn_reflns_number 120943
_diffrn_reflns_point_group_measured_fraction_full 0.996
_diffrn_reflns_point_group_measured_fraction_max 0.995
_diffrn_reflns_theta_full 25.242
_diffrn_reflns_theta_max 30.822
_diffrn_reflns_theta_min 2.043
_diffrn_source 'fine-focus sealed tube'
_exptl_absorpt_coefficient_mu 3.926
_exptl_absorpt_correction_T_max 0.7461
_exptl_absorpt_correction_T_min 0.5722
_exptl_absorpt_correction_type multi-scan
_exptl_absorpt_process_details SADABS
_exptl_crystal_colour Yellow
_exptl_crystal_density_diffrn 1.856
_exptl_crystal_description Block
_exptl_crystal_F_000 2924
_exptl_crystal_size_max 0.400
_exptl_crystal_size_mid 0.300
_exptl_crystal_size_min 0.180
_refine_diff_density_max 0.685
_refine_diff_density_min -0.718
_refine_diff_density_rms 0.077
_refine_ls_extinction_method none
_refine_ls_goodness_of_fit_ref 1.074
_refine_ls_hydrogen_treatment mixed
_refine_ls_matrix_type full
_refine_ls_number_parameters 374
_refine_ls_number_reflns 8191
_refine_ls_number_restraints 1
_refine_ls_restrained_S_all 1.075
_refine_ls_R_factor_all 0.0208
_refine_ls_R_factor_gt 0.0182
_refine_ls_shift/su_max 0.002
_refine_ls_shift/su_mean 0.000
_refine_ls_structure_factor_coef Fsqd
_refine_ls_weighting_details 'w=1/[\s^2^(Fo^2^)+(0.0204P)^2^+11.7496P] where P=(Fo^2^+2Fc^2^)/3'
_refine_ls_weighting_scheme calc
_refine_ls_wR_factor_gt 0.0471
_refine_ls_wR_factor_ref 0.0489
_reflns_Friedel_coverage 0.000
_reflns_number_gt 7686
_reflns_number_total 8191
_reflns_threshold_expression 'I > 2\s(I)'
_cod_data_source_file d2nj01759h2.cif
_cod_data_source_block complex-2
_cod_depositor_comments 'Adding full bibliography for 7061598--7061600.cif.'
_cod_original_sg_symbol_H-M 'C 2/c'
_cod_database_code 7061600
_shelx_shelxl_version_number 2018/3
_shelx_space_group_comment
;
The symmetry employed for this shelxl refinement is uniquely defined
by the following loop, which should always be used as a source of
symmetry information in preference to the above space-group names.
They are only intended as comments.
;
_shelx_estimated_absorpt_t_min 0.303
_shelx_estimated_absorpt_t_max 0.538

loop_
_space_group_symop_operation_xyz
'x, y, z'
'-x, y, -z+1/2'
'x+1/2, y+1/2, z'
'-x+1/2, y+1/2, -z+1/2'
'-x, -y, -z'
'x, -y, z-1/2'
'-x+1/2, -y+1/2, -z'
'x+1/2, -y+1/2, z-1/2'

loop_
_atom_site_label
_atom_site_type_symbol
_atom_site_fract_x
_atom_site_fract_y
_atom_site_fract_z
_atom_site_U_iso_or_equiv
_atom_site_adp_type
_atom_site_occupancy
_atom_site_site_symmetry_order
_atom_site_calc_flag
_atom_site_refinement_flags_posn
_atom_site_refinement_flags_adp
_atom_site_refinement_flags_occupancy
_atom_site_disorder_assembly
_atom_site_disorder_group
Dy1 Dy 0.500000 0.39289(2) 0.750000 0.01402(3) Uani 1 2 d S T P . .
Br1 Br 0.72182(2) 0.54919(2) 0.88832(2) 0.01938(4) Uani 1 1 d . . . . .
Zn1 Zn 0.63645(2) 0.55022(2) 0.79103(2) 0.01256(4) Uani 1 1 d . . . . .
O1 O 0.53191(6) 0.50447(7) 0.82364(5) 0.01399(19) Uani 1 1 d . . . . .
O12 O 0.62104(6) 0.44589(7) 0.73229(5) 0.01455(19) Uani 1 1 d . . . . .
O4 O 0.61207(7) 0.28587(7) 0.70715(6) 0.0186(2) Uani 1 1 d . . . . .
O2 O 0.45719(7) 0.41817(7) 0.91558(6) 0.0172(2) Uani 1 1 d . . . . .
O8 O 0.44908(8) 0.31542(8) 0.65895(6) 0.0239(2) Uani 1 1 d . . . . .
N1 N 0.59064(7) 0.67202(8) 0.78951(6) 0.0137(2) Uani 1 1 d . . . . .
N2 N 0.69627(7) 0.60211(8) 0.71066(6) 0.0138(2) Uani 1 1 d . . . . .
C9 C 0.53319(9) 0.69611(10) 0.82567(7) 0.0152(3) Uani 1 1 d . . . . .
H9 H 0.519652 0.755567 0.824660 0.018 Uiso 1 1 calc R U . . .
C15 C 0.69216(9) 0.69283(9) 0.71002(7) 0.0144(2) Uani 1 1 d . . . . .
C1 C 0.49097(8) 0.54996(9) 0.86720(7) 0.0132(2) Uani 1 1 d . . . . .
C22 C 0.67310(8) 0.32762(10) 0.67658(7) 0.0146(2) Uani 1 1 d . . . . .
C10 C 0.63456(9) 0.72988(9) 0.75045(7) 0.0141(2) Uani 1 1 d . . . . .
C23 C 0.67501(8) 0.41589(10) 0.69113(7) 0.0134(2) Uani 1 1 d . . . . .
C8 C 0.48735(8) 0.64040(10) 0.86781(7) 0.0142(2) Uani 1 1 d . . . . .
C11 C 0.62394(9) 0.81891(10) 0.74969(8) 0.0181(3) Uani 1 1 d . . . . .
H11 H 0.584587 0.844462 0.776594 0.022 Uiso 1 1 calc R U . . .
C2 C 0.44794(8) 0.50566(10) 0.91640(7) 0.0143(2) Uani 1 1 d . . . . .
C16 C 0.73203(9) 0.55975(10) 0.66502(8) 0.0158(3) Uani 1 1 d . . . . .
H16 H 0.761374 0.591353 0.633003 0.019 Uiso 1 1 calc R U . . .
C5 C 0.39292(9) 0.63801(11) 0.95797(8) 0.0178(3) Uani 1 1 d . . . . .
C7 C 0.43691(9) 0.68277(10) 0.91268(8) 0.0171(3) Uani 1 1 d . . . . .
H7 H 0.433377 0.743928 0.911444 0.020 Uiso 1 1 calc R U . . .
C13 C 0.72864(10) 0.83340(11) 0.67145(9) 0.0222(3) Uani 1 1 d . . . . .
H13 H 0.761209 0.869224 0.644906 0.027 Uiso 1 1 calc R U . . .
C4 C 0.40010(9) 0.54832(10) 0.96050(7) 0.0170(3) Uani 1 1 d . . . . .
H4 H 0.371648 0.516504 0.992995 0.020 Uiso 1 1 calc R U . . .
C12 C 0.67050(10) 0.86995(10) 0.70992(9) 0.0214(3) Uani 1 1 d . . . . .
H12 H 0.662602 0.930627 0.708926 0.026 Uiso 1 1 calc R U . . .
C21 C 0.72630(9) 0.29014(10) 0.63448(8) 0.0172(3) Uani 1 1 d . . . . .
H21 H 0.725027 0.229613 0.626928 0.021 Uiso 1 1 calc R U . . .
C14 C 0.73966(10) 0.74557(10) 0.67133(8) 0.0193(3) Uani 1 1 d . . . . .
H14 H 0.779785 0.720880 0.644780 0.023 Uiso 1 1 calc R U . . .
C17 C 0.73055(9) 0.46698(10) 0.65917(7) 0.0147(2) Uani 1 1 d . . . . .
C18 C 0.78312(9) 0.42810(11) 0.61442(8) 0.0176(3) Uani 1 1 d . . . . .
H18 H 0.820074 0.463139 0.591764 0.021 Uiso 1 1 calc R U . . .
C3 C 0.41805(10) 0.37065(11) 0.96693(8) 0.0199(3) Uani 1 1 d . . . . .
H3A H 0.435795 0.390972 1.011431 0.030 Uiso 1 1 calc R U . . .
H3B H 0.430179 0.309139 0.962328 0.030 Uiso 1 1 calc R U . . .
H3C H 0.361341 0.379268 0.962229 0.030 Uiso 1 1 calc R U . . .
C24 C 0.60711(11) 0.19498(11) 0.69680(10) 0.0257(3) Uani 1 1 d . . . . .
H24A H 0.598072 0.183122 0.648723 0.039 Uiso 1 1 calc R U . . .
H24B H 0.563614 0.171594 0.722863 0.039 Uiso 1 1 calc R U . . .
H24C H 0.656227 0.167748 0.711679 0.039 Uiso 1 1 calc R U . . .
C19 C 0.78238(9) 0.34099(11) 0.60269(8) 0.0178(3) Uani 1 1 d . . . . .
C6 C 0.33679(11) 0.68273(13) 1.00361(9) 0.0269(4) Uani 1 1 d . . . . .
H6A H 0.341348 0.745306 0.997704 0.040 Uiso 1 1 calc R U . . .
H6B H 0.349104 0.667632 1.050611 0.040 Uiso 1 1 calc R U . . .
H6C H 0.283169 0.664521 0.992383 0.040 Uiso 1 1 calc R U . . .
C20 C 0.83833(11) 0.30019(12) 0.55448(9) 0.0266(4) Uani 1 1 d . . . . .
H20A H 0.816941 0.304359 0.508421 0.040 Uiso 1 1 calc R U . . .
H20B H 0.845780 0.239345 0.566420 0.040 Uiso 1 1 calc R U . . .
H20C H 0.888816 0.330230 0.557113 0.040 Uiso 1 1 calc R U . . .
O10 O 0.97726(14) 0.49902(19) 0.68410(8) 0.0688(7) Uani 1 1 d DG . . . .
O9 O 0.91168(10) 0.50741(14) 0.92200(8) 0.0488(4) Uani 1 1 d G . . . .
H9A H 0.926155 0.555289 0.941457 0.073 Uiso 1 1 d G U . . .
O6 O 0.6184(4) 0.0918(4) 0.9637(2) 0.090(2) Uani 0.5 1 d . . P A 1
O5 O 0.58758(10) 0.15345(10) 0.87340(8) 0.0306(3) Uani 0.9 1 d . . P A 1
O7 O 0.5093(2) 0.1565(3) 0.9591(2) 0.0556(11) Uani 0.5 1 d . . P A 1
O11 O 0.5204(3) 0.1145(3) 0.9930(2) 0.0357(8) Uani 0.4 1 d . . P B 2
N25 N 0.5685(2) 0.1344(2) 0.9287(2) 0.0316(6) Uani 0.5 1 d . . P A 1
O13 O 0.568010 0.123013 0.928000 0.0316(6) Uani 0.1 1 d . . P C 3
H8A H 0.437387 0.262400 0.648705 0.047 Uiso 1 1 d . U . . .
H8B H 0.462000 0.340000 0.624310 0.047 Uiso 1 1 d . U . . .
H9B H 0.861610 0.517400 0.911000 0.047 Uiso 1 1 d . U . . .
H10B H 1.011(3) 0.478(3) 0.656(2) 0.088(14) Uiso 1 1 d . . . . .
H10D H 0.954554 0.542809 0.661016 0.132 Uiso 1 1 d D U . . .

loop_
_atom_site_aniso_label
_atom_site_aniso_U_11
_atom_site_aniso_U_22
_atom_site_aniso_U_33
_atom_site_aniso_U_23
_atom_site_aniso_U_13
_atom_site_aniso_U_12
Dy1 0.01239(4) 0.01009(4) 0.01962(5) 0.000 0.00211(3) 0.000
Br1 0.02038(7) 0.01882(7) 0.01885(7) 0.00010(5) -0.00241(5) 0.00073(5)
Zn1 0.01291(7) 0.01182(7) 0.01304(7) -0.00005(5) 0.00299(6) -0.00036(5)
O1 0.0144(4) 0.0147(5) 0.0130(4) -0.0018(4) 0.0048(4) -0.0009(4)
O12 0.0135(4) 0.0136(5) 0.0167(5) -0.0027(4) 0.0052(4) 0.0001(4)
O4 0.0179(5) 0.0128(5) 0.0254(6) -0.0028(4) 0.0062(4) -0.0019(4)
O2 0.0193(5) 0.0151(5) 0.0175(5) 0.0011(4) 0.0058(4) -0.0024(4)
O8 0.0283(6) 0.0226(6) 0.0210(6) -0.0033(5) 0.0042(5) -0.0057(5)
N1 0.0139(5) 0.0130(5) 0.0141(5) 0.0009(4) 0.0005(4) -0.0007(4)
N2 0.0142(5) 0.0132(5) 0.0140(5) 0.0009(4) 0.0017(4) -0.0012(4)
C9 0.0162(6) 0.0147(6) 0.0146(6) 0.0008(5) -0.0003(5) 0.0019(5)
C15 0.0155(6) 0.0132(6) 0.0147(6) 0.0005(5) 0.0002(5) -0.0023(5)
C1 0.0115(6) 0.0166(6) 0.0114(6) -0.0012(5) 0.0012(4) -0.0001(5)
C22 0.0139(6) 0.0151(6) 0.0149(6) -0.0005(5) 0.0014(5) 0.0012(5)
C10 0.0150(6) 0.0137(6) 0.0136(6) 0.0005(5) -0.0005(5) -0.0022(5)
C23 0.0126(6) 0.0148(6) 0.0129(6) -0.0013(5) 0.0014(5) 0.0024(5)
C8 0.0139(6) 0.0161(6) 0.0127(6) -0.0005(5) 0.0016(5) 0.0013(5)
C11 0.0203(7) 0.0144(6) 0.0195(7) 0.0001(5) -0.0001(5) -0.0002(5)
C2 0.0136(6) 0.0167(6) 0.0127(6) -0.0005(5) 0.0008(5) -0.0011(5)
C16 0.0150(6) 0.0162(6) 0.0161(6) 0.0009(5) 0.0031(5) -0.0011(5)
C5 0.0158(6) 0.0236(7) 0.0141(6) -0.0037(5) 0.0021(5) 0.0035(6)
C7 0.0159(6) 0.0187(7) 0.0166(6) -0.0023(5) 0.0014(5) 0.0039(5)
C13 0.0277(8) 0.0169(7) 0.0220(7) 0.0030(6) 0.0037(6) -0.0077(6)
C4 0.0149(6) 0.0231(7) 0.0130(6) -0.0012(5) 0.0031(5) -0.0006(5)
C12 0.0271(8) 0.0131(6) 0.0240(7) 0.0020(6) -0.0019(6) -0.0028(6)
C21 0.0178(6) 0.0165(6) 0.0171(6) -0.0028(5) 0.0005(5) 0.0044(5)
C14 0.0210(7) 0.0178(7) 0.0192(7) 0.0013(5) 0.0046(5) -0.0044(6)
C17 0.0144(6) 0.0158(6) 0.0142(6) 0.0004(5) 0.0031(5) 0.0020(5)
C18 0.0163(6) 0.0211(7) 0.0156(6) 0.0002(5) 0.0056(5) 0.0023(5)
C3 0.0209(7) 0.0221(7) 0.0167(7) 0.0038(6) 0.0027(5) -0.0054(6)
C24 0.0268(8) 0.0141(7) 0.0365(9) -0.0032(6) 0.0057(7) -0.0020(6)
C19 0.0167(6) 0.0212(7) 0.0157(6) -0.0021(5) 0.0029(5) 0.0056(5)
C6 0.0245(8) 0.0323(9) 0.0242(8) -0.0060(7) 0.0097(6) 0.0064(7)
C20 0.0264(8) 0.0285(9) 0.0252(8) -0.0038(7) 0.0116(7) 0.0070(7)
O10 0.0488(12) 0.0962(19) 0.0617(14) 0.0077(13) 0.0091(10) -0.0045(12)
O9 0.0300(8) 0.0634(12) 0.0527(10) 0.0014(9) -0.0043(7) -0.0012(8)
O6 0.120(5) 0.094(4) 0.058(3) 0.034(3) 0.028(3) 0.073(4)
O5 0.0330(8) 0.0237(7) 0.0354(8) 0.0080(6) 0.0059(6) 0.0044(6)
O7 0.0343(18) 0.075(3) 0.058(2) -0.025(2) 0.0179(17) 0.0008(19)
O11 0.040(2) 0.033(2) 0.034(2) 0.0090(16) 0.0024(16) -0.0014(16)
N25 0.0319(13) 0.0143(11) 0.0489(17) 0.0027(11) 0.0086(12) 0.0038(10)
O13 0.0319(13) 0.0143(11) 0.0489(17) 0.0027(11) 0.0086(12) 0.0038(10)

loop_
_atom_type_symbol
_atom_type_description
_atom_type_scat_dispersion_real
_atom_type_scat_dispersion_imag
_atom_type_scat_source
C C 0.0033 0.0016 'International Tables Vol C Tables 4.2.6.8 and 6.1.1.4'
H H 0.0000 0.0000 'International Tables Vol C Tables 4.2.6.8 and 6.1.1.4'
N N 0.0061 0.0033 'International Tables Vol C Tables 4.2.6.8 and 6.1.1.4'
O O 0.0106 0.0060 'International Tables Vol C Tables 4.2.6.8 and 6.1.1.4'
Zn Zn 0.2839 1.4301 'International Tables Vol C Tables 4.2.6.8 and 6.1.1.4'
Br Br -0.2901 2.4595 'International Tables Vol C Tables 4.2.6.8 and 6.1.1.4'
Dy Dy -0.1892 4.4098 'International Tables Vol C Tables 4.2.6.8 and 6.1.1.4'

loop_
_geom_angle_atom_site_label_1
_geom_angle_atom_site_label_2
_geom_angle_atom_site_label_3
_geom_angle
_geom_angle_site_symmetry_1
_geom_angle_site_symmetry_3
_geom_angle_publ_flag
O12 Dy1 O12 137.28(6) . 2_656 ?
O12 Dy1 O1 67.65(4) . . ?
O12 Dy1 O1 80.67(5) 2_656 . ?
O12 Dy1 O1 80.67(5) . 2_656 ?
O12 Dy1 O1 67.65(4) 2_656 2_656 ?
O1 Dy1 O1 83.74(7) . 2_656 ?
O12 Dy1 O8 88.63(5) . 2_656 ?
O12 Dy1 O8 113.58(5) 2_656 2_656 ?
O1 Dy1 O8 79.37(6) . 2_656 ?
O1 Dy1 O8 162.49(4) 2_656 2_656 ?
O12 Dy1 O8 113.58(5) . . ?
O12 Dy1 O8 88.63(5) 2_656 . ?
O1 Dy1 O8 162.49(4) . . ?
O1 Dy1 O8 79.37(6) 2_656 . ?
O8 Dy1 O8 117.81(8) 2_656 . ?
O12 Dy1 O4 61.08(5) . . ?
O12 Dy1 O4 159.16(4) 2_656 . ?
O1 Dy1 O4 119.88(5) . . ?
O1 Dy1 O4 115.08(5) 2_656 . ?
O8 Dy1 O4 70.47(6) 2_656 . ?
O8 Dy1 O4 72.23(6) . . ?
O12 Dy1 O4 159.17(4) . 2_656 ?
O12 Dy1 O4 61.07(5) 2_656 2_656 ?
O1 Dy1 O4 115.07(5) . 2_656 ?
O1 Dy1 O4 119.88(5) 2_656 2_656 ?
O8 Dy1 O4 72.23(6) 2_656 2_656 ?
O8 Dy1 O4 70.47(6) . 2_656 ?
O4 Dy1 O4 103.51(7) . 2_656 ?
O12 Dy1 Zn1 108.76(5) . 2_656 ?
O12 Dy1 Zn1 33.40(3) 2_656 2_656 ?
O1 Dy1 Zn1 76.92(5) . 2_656 ?
O1 Dy1 Zn1 34.60(3) 2_656 2_656 ?
O8 Dy1 Zn1 142.07(3) 2_656 2_656 ?
O8 Dy1 Zn1 86.50(5) . 2_656 ?
O4 Dy1 Zn1 147.45(4) . 2_656 ?
O4 Dy1 Zn1 91.69(5) 2_656 2_656 ?
O12 Dy1 Zn1 33.39(3) . . ?
O12 Dy1 Zn1 108.76(5) 2_656 . ?
O1 Dy1 Zn1 34.60(3) . . ?
O1 Dy1 Zn1 76.92(5) 2_656 . ?
O8 Dy1 Zn1 86.50(5) 2_656 . ?
O8 Dy1 Zn1 142.07(3) . . ?
O4 Dy1 Zn1 91.69(5) . . ?
O4 Dy1 Zn1 147.45(4) 2_656 . ?
Zn1 Dy1 Zn1 90.40(5) 2_656 . ?
O12 Zn1 O1 78.19(5) . . ?
O12 Zn1 N1 133.53(6) . . ?
O1 Zn1 N1 89.39(6) . . ?
O12 Zn1 N2 85.91(6) . . ?
O1 Zn1 N2 145.67(5) . . ?
N1 Zn1 N2 79.77(6) . . ?
O12 Zn1 Br1 122.24(4) . . ?
O1 Zn1 Br1 105.52(5) . . ?
N1 Zn1 Br1 104.22(4) . . ?
N2 Zn1 Br1 108.70(6) . . ?
O12 Zn1 Dy1 38.20(4) . . ?
O1 Zn1 Dy1 40.41(4) . . ?
N1 Zn1 Dy1 113.04(6) . . ?
N2 Zn1 Dy1 115.56(5) . . ?
Br1 Zn1 Dy1 125.64(2) . . ?
C1 O1 Zn1 119.74(10) . . ?
C1 O1 Dy1 133.31(10) . . ?
Zn1 O1 Dy1 104.99(5) . . ?
C23 O12 Zn1 123.63(10) . . ?
C23 O12 Dy1 127.97(10) . . ?
Zn1 O12 Dy1 108.40(5) . . ?
C22 O4 C24 116.45(13) . . ?
C22 O4 Dy1 113.42(10) . . ?
C24 O4 Dy1 128.02(10) . . ?
C2 O2 C3 116.61(12) . . ?
Dy1 O8 H8A 138.73(11) . . ?
Dy1 O8 H8B 107.95(11) . . ?
H8A O8 H8B 107.95(14) . . ?
C9 N1 C10 122.75(14) . . ?
C9 N1 Zn1 123.91(11) . . ?
C10 N1 Zn1 112.94(10) . . ?
C16 N2 C15 122.03(13) . . ?
C16 N2 Zn1 126.22(11) . . ?
C15 N2 Zn1 111.74(10) . . ?
N1 C9 C8 125.27(14) . . ?
N1 C9 H9 117.4 . . ?
C8 C9 H9 117.4 . . ?
C14 C15 C10 119.64(14) . . ?
C14 C15 N2 124.25(14) . . ?
C10 C15 N2 116.08(13) . . ?
O1 C1 C8 124.20(13) . . ?
O1 C1 C2 118.56(14) . . ?
C8 C1 C2 117.24(13) . . ?
C21 C22 O4 125.56(14) . . ?
C21 C22 C23 121.75(14) . . ?
O4 C22 C23 112.66(13) . . ?
C11 C10 C15 119.52(14) . . ?
C11 C10 N1 124.55(14) . . ?
C15 C10 N1 115.93(13) . . ?
O12 C23 C17 124.36(14) . . ?
O12 C23 C22 117.15(13) . . ?
C17 C23 C22 118.41(13) . . ?
C1 C8 C7 119.89(14) . . ?
C1 C8 C9 124.72(13) . . ?
C7 C8 C9 115.38(14) . . ?
C12 C11 C10 119.96(15) . . ?
C12 C11 H11 120.0 . . ?
C10 C11 H11 120.0 . . ?
O2 C2 C4 123.73(14) . . ?
O2 C2 C1 114.49(13) . . ?
C4 C2 C1 121.78(15) . . ?
N2 C16 C17 124.07(14) . . ?
N2 C16 H16 118.0 . . ?
C17 C16 H16 118.0 . . ?
C7 C5 C4 118.68(14) . . ?
C7 C5 C6 121.60(16) . . ?
C4 C5 C6 119.71(15) . . ?
C5 C7 C8 121.61(15) . . ?
C5 C7 H7 119.2 . . ?
C8 C7 H7 119.2 . . ?
C14 C13 C12 120.44(15) . . ?
C14 C13 H13 119.8 . . ?
C12 C13 H13 119.8 . . ?
C2 C4 C5 120.58(14) . . ?
C2 C4 H4 119.7 . . ?
C5 C4 H4 119.7 . . ?
C11 C12 C13 120.35(16) . . ?
C11 C12 H12 119.8 . . ?
C13 C12 H12 119.8 . . ?
C22 C21 C19 119.97(15) . . ?
C22 C21 H21 120.0 . . ?
C19 C21 H21 120.0 . . ?
C13 C14 C15 120.04(15) . . ?
C13 C14 H14 120.0 . . ?
C15 C14 H14 120.0 . . ?
C23 C17 C18 119.18(14) . . ?
C23 C17 C16 122.72(13) . . ?
C18 C17 C16 117.84(14) . . ?
C19 C18 C17 121.66(14) . . ?
C19 C18 H18 119.2 . . ?
C17 C18 H18 119.2 . . ?
O2 C3 H3A 109.5 . . ?
O2 C3 H3B 109.5 . . ?
H3A C3 H3B 109.5 . . ?
O2 C3 H3C 109.5 . . ?
H3A C3 H3C 109.5 . . ?
H3B C3 H3C 109.5 . . ?
O4 C24 H24A 109.5 . . ?
O4 C24 H24B 109.5 . . ?
H24A C24 H24B 109.5 . . ?
O4 C24 H24C 109.5 . . ?
H24A C24 H24C 109.5 . . ?
H24B C24 H24C 109.5 . . ?
C18 C19 C21 118.94(14) . . ?
C18 C19 C20 121.27(15) . . ?
C21 C19 C20 119.74(15) . . ?
C5 C6 H6A 109.5 . . ?
C5 C6 H6B 109.5 . . ?
H6A C6 H6B 109.5 . . ?
C5 C6 H6C 109.5 . . ?
H6A C6 H6C 109.5 . . ?
H6B C6 H6C 109.5 . . ?
C19 C20 H20A 109.5 . . ?
C19 C20 H20B 109.5 . . ?
H20A C20 H20B 109.5 . . ?
C19 C20 H20C 109.5 . . ?
H20A C20 H20C 109.5 . . ?
H20B C20 H20C 109.5 . . ?
H10B O10 H10D 103(3) . . ?
H9A O9 H9B 103.0 . . ?
O5 N25 O7 128.4(4) . . ?
O5 N25 O6 116.3(4) . . ?
O7 N25 O6 115.0(4) . . ?

loop_
_geom_bond_atom_site_label_1
_geom_bond_atom_site_label_2
_geom_bond_distance
_geom_bond_site_symmetry_2
_geom_bond_publ_flag
Dy1 O12 2.2552(16) . ?
Dy1 O12 2.2553(16) 2_656 ?
Dy1 O1 2.3220(15) . ?
Dy1 O1 2.3220(15) 2_656 ?
Dy1 O8 2.3247(17) 2_656 ?
Dy1 O8 2.3248(17) . ?
Dy1 O4 2.6791(16) . ?
Dy1 O4 2.6791(16) 2_656 ?
Dy1 Zn1 3.4600(15) 2_656 ?
Dy1 Zn1 3.4600(15) . ?
Br1 Zn1 2.3990(13) . ?
Zn1 O12 2.0070(14) . ?
Zn1 O1 2.0340(15) . ?
Zn1 N1 2.0431(16) . ?
Zn1 N2 2.0671(16) . ?
O1 C1 1.3221(17) . ?
O12 C23 1.3237(17) . ?
O4 C22 1.3744(19) . ?
O4 C24 1.426(2) . ?
O2 C2 1.365(2) . ?
O2 C3 1.4295(19) . ?
O8 H8A 0.8688(13) . ?
O8 H8B 0.8181(13) . ?
N1 C9 1.279(2) . ?
N1 C10 1.4077(19) . ?
N2 C16 1.280(2) . ?
N2 C15 1.408(2) . ?
C9 C8 1.440(2) . ?
C9 H9 0.9500 . ?
C15 C14 1.390(2) . ?
C15 C10 1.400(2) . ?
C1 C8 1.403(2) . ?
C1 C2 1.408(2) . ?
C22 C21 1.371(2) . ?
C22 C23 1.398(2) . ?
C10 C11 1.392(2) . ?
C23 C17 1.394(2) . ?
C8 C7 1.409(2) . ?
C11 C12 1.377(2) . ?
C11 H11 0.9500 . ?
C2 C4 1.374(2) . ?
C16 C17 1.442(2) . ?
C16 H16 0.9500 . ?
C5 C7 1.367(2) . ?
C5 C4 1.396(2) . ?
C5 C6 1.497(2) . ?
C7 H7 0.9500 . ?
C13 C14 1.374(2) . ?
C13 C12 1.381(3) . ?
C13 H13 0.9500 . ?
C4 H4 0.9500 . ?
C12 H12 0.9500 . ?
C21 C19 1.397(2) . ?
C21 H21 0.9500 . ?
C14 H14 0.9500 . ?
C17 C18 1.406(2) . ?
C18 C19 1.370(2) . ?
C18 H18 0.9500 . ?
C3 H3A 0.9800 . ?
C3 H3B 0.9800 . ?
C3 H3C 0.9800 . ?
C24 H24A 0.9800 . ?
C24 H24B 0.9800 . ?
C24 H24C 0.9800 . ?
C19 C20 1.500(2) . ?
C6 H6A 0.9800 . ?
C6 H6B 0.9800 . ?
C6 H6C 0.9800 . ?
C20 H20A 0.9800 . ?
C20 H20B 0.9800 . ?
C20 H20C 0.9800 . ?
O10 H10B 0.88(4) . ?
O10 H10D 0.903(3) . ?
O9 H9A 0.8702 . ?
O9 H9B 0.8923(18) . ?
O6 N25 1.275(6) . ?
O5 N25 1.184(4) . ?
O7 N25 1.233(5) . ?

loop_
_geom_torsion_atom_site_label_1
_geom_torsion_atom_site_label_2
_geom_torsion_atom_site_label_3
_geom_torsion_atom_site_label_4
_geom_torsion
_geom_torsion_site_symmetry_1
_geom_torsion_site_symmetry_2
_geom_torsion_site_symmetry_3
_geom_torsion_site_symmetry_4
_geom_torsion_publ_flag
C10 N1 C9 C8 -178.46(14) . . . . ?
Zn1 N1 C9 C8 -6.2(2) . . . . ?
C16 N2 C15 C14 -15.7(2) . . . . ?
Zn1 N2 C15 C14 165.73(13) . . . . ?
C16 N2 C15 C10 162.85(14) . . . . ?
Zn1 N2 C15 C10 -15.77(16) . . . . ?
Zn1 O1 C1 C8 35.42(18) . . . . ?
Dy1 O1 C1 C8 -126.00(14) . . . . ?
Zn1 O1 C1 C2 -144.61(11) . . . . ?
Dy1 O1 C1 C2 53.97(19) . . . . ?
C24 O4 C22 C21 3.8(2) . . . . ?
Dy1 O4 C22 C21 -161.08(12) . . . . ?
C24 O4 C22 C23 -178.07(14) . . . . ?
Dy1 O4 C22 C23 17.08(15) . . . . ?
C14 C15 C10 C11 2.1(2) . . . . ?
N2 C15 C10 C11 -176.50(14) . . . . ?
C14 C15 C10 N1 -178.19(14) . . . . ?
N2 C15 C10 N1 3.24(19) . . . . ?
C9 N1 C10 C11 3.9(2) . . . . ?
Zn1 N1 C10 C11 -169.10(12) . . . . ?
C9 N1 C10 C15 -175.79(14) . . . . ?
Zn1 N1 C10 C15 11.18(16) . . . . ?
Zn1 O12 C23 C17 -30.8(2) . . . . ?
Dy1 O12 C23 C17 149.48(12) . . . . ?
Zn1 O12 C23 C22 152.52(11) . . . . ?
Dy1 O12 C23 C22 -27.25(19) . . . . ?
C21 C22 C23 O12 179.91(14) . . . . ?
O4 C22 C23 O12 1.68(19) . . . . ?
C21 C22 C23 C17 3.0(2) . . . . ?
O4 C22 C23 C17 -175.25(13) . . . . ?
O1 C1 C8 C7 174.72(14) . . . . ?
C2 C1 C8 C7 -5.3(2) . . . . ?
O1 C1 C8 C9 -6.2(2) . . . . ?
C2 C1 C8 C9 173.78(14) . . . . ?
N1 C9 C8 C1 -10.6(2) . . . . ?
N1 C9 C8 C7 168.52(15) . . . . ?
C15 C10 C11 C12 -0.7(2) . . . . ?
N1 C10 C11 C12 179.57(14) . . . . ?
C3 O2 C2 C4 -4.2(2) . . . . ?
C3 O2 C2 C1 176.71(13) . . . . ?
O1 C1 C2 O2 3.43(19) . . . . ?
C8 C1 C2 O2 -176.59(13) . . . . ?
O1 C1 C2 C4 -175.72(14) . . . . ?
C8 C1 C2 C4 4.3(2) . . . . ?
C15 N2 C16 C17 -172.80(14) . . . . ?
Zn1 N2 C16 C17 5.6(2) . . . . ?
C4 C5 C7 C8 1.6(2) . . . . ?
C6 C5 C7 C8 -177.35(15) . . . . ?
C1 C8 C7 C5 2.5(2) . . . . ?
C9 C8 C7 C5 -176.67(14) . . . . ?
O2 C2 C4 C5 -179.36(14) . . . . ?
C1 C2 C4 C5 -0.3(2) . . . . ?
C7 C5 C4 C2 -2.7(2) . . . . ?
C6 C5 C4 C2 176.28(15) . . . . ?
C10 C11 C12 C13 -1.0(3) . . . . ?
C14 C13 C12 C11 1.3(3) . . . . ?
O4 C22 C21 C19 175.39(14) . . . . ?
C23 C22 C21 C19 -2.6(2) . . . . ?
C12 C13 C14 C15 0.0(3) . . . . ?
C10 C15 C14 C13 -1.7(2) . . . . ?
N2 C15 C14 C13 176.70(15) . . . . ?
O12 C23 C17 C18 -177.57(14) . . . . ?
C22 C23 C17 C18 -0.9(2) . . . . ?
O12 C23 C17 C16 -3.5(2) . . . . ?
C22 C23 C17 C16 173.18(14) . . . . ?
N2 C16 C17 C23 16.8(2) . . . . ?
N2 C16 C17 C18 -169.02(15) . . . . ?
C23 C17 C18 C19 -1.6(2) . . . . ?
C16 C17 C18 C19 -175.95(15) . . . . ?
C17 C18 C19 C21 2.0(2) . . . . ?
C17 C18 C19 C20 179.56(15) . . . . ?
C22 C21 C19 C18 0.1(2) . . . . ?
C22 C21 C19 C20 -177.51(15) . . . . ?
